data_7212162
loop_
_publ_author_name
'Kim, Hyun Jee'
'Sultana, Kaniz Fatima'
'Lee, Jai Young'
'Lee, Shim Sung'

_publ_section_title
;
 Endo- and/or exocyclic silver(i) and mercury(ii) complexes of an
 NO2S2-macrocycle: effect of ligand ratio and anion
;
_journal_issue 5
_journal_name_full CrystEngComm
_journal_page_first 1494
_journal_paper_doi 10.1039/b921033d
_journal_volume 12
_journal_year 2010
_chemical_formula_sum 'C23 H25 Cl2 Hg N O3 S2'
_chemical_formula_weight 699.05
_chemical_name_systematic
;
?
;
_space_group_IT_number 14
_symmetry_cell_setting monoclinic
_symmetry_space_group_name_Hall '-P 2ybc'
_symmetry_space_group_name_H-M 'P 1 21/c 1'
_atom_sites_solution_hydrogens geom
_atom_sites_solution_primary direct
_atom_sites_solution_secondary difmap
_audit_creation_method SHELXTL
_cell_angle_alpha 90.00
_cell_angle_beta 101.355(3)
_cell_angle_gamma 90.00
_cell_formula_units_Z 4
_cell_length_a 10.2253(7)
_cell_length_b 8.3445(6)
_cell_length_c 29.2722(18)
_cell_measurement_reflns_used 4631
_cell_measurement_temperature 293(2)
_cell_measurement_theta_max 26.22
_cell_measurement_theta_min 2.54
_cell_volume 2448.8(3)
_computing_cell_refinement 'Bruker SMART'
_computing_data_collection 'Bruker SMART'
_computing_data_reduction 'Bruker SAINT'
_computing_molecular_graphics 'Bruker SHELXTL'
_computing_publication_material 'Bruker SHELXTL'
_computing_structure_refinement 'Bruker SHELXTL'
_computing_structure_solution 'Bruker SHELXTL'
_diffrn_ambient_temperature 293(2)
_diffrn_measured_fraction_theta_full 0.999
_diffrn_measured_fraction_theta_max 0.999
_diffrn_measurement_device_type 'CCD area detector'
_diffrn_measurement_method 'phi and omega scans'
_diffrn_radiation_monochromator graphite
_diffrn_radiation_source 'fine-focus sealed tube'
_diffrn_radiation_type MoK\a
_diffrn_radiation_wavelength 0.71073
_diffrn_reflns_av_R_equivalents 0.0615
_diffrn_reflns_av_sigmaI/netI 0.0741
_diffrn_reflns_limit_h_max 6
_diffrn_reflns_limit_h_min -13
_diffrn_reflns_limit_k_max 10
_diffrn_reflns_limit_k_min -11
_diffrn_reflns_limit_l_max 38
_diffrn_reflns_limit_l_min -37
_diffrn_reflns_number 17374
_diffrn_reflns_theta_full 28.00
_diffrn_reflns_theta_max 28.00
_diffrn_reflns_theta_min 1.42
_exptl_absorpt_coefficient_mu 6.700
_exptl_absorpt_correction_T_max 0.6162
_exptl_absorpt_correction_T_min 0.2026
_exptl_absorpt_correction_type multi-scan
_exptl_crystal_colour colorless
_exptl_crystal_density_diffrn 1.896
_exptl_crystal_density_method 'not measured'
_exptl_crystal_description plate
_exptl_crystal_F_000 1360
_exptl_crystal_size_max 0.35
_exptl_crystal_size_mid 0.25
_exptl_crystal_size_min 0.08
_refine_diff_density_max 2.229
_refine_diff_density_min -1.438
_refine_diff_density_rms 0.223
_refine_ls_extinction_method none
_refine_ls_goodness_of_fit_ref 1.059
_refine_ls_hydrogen_treatment constr
_refine_ls_matrix_type full
_refine_ls_number_parameters 305
_refine_ls_number_reflns 5900
_refine_ls_number_restraints 0
_refine_ls_restrained_S_all 1.059
_refine_ls_R_factor_all 0.0924
_refine_ls_R_factor_gt 0.0545
_refine_ls_shift/su_max 0.000
_refine_ls_shift/su_mean 0.000
_refine_ls_structure_factor_coef Fsqd
_refine_ls_weighting_details 'calc w=1/[\s^2^(Fo^2^)+(0.0709P)^2^+3.7491P] where P=(Fo^2^+2Fc^2^)/3'
_refine_ls_weighting_scheme calc
_refine_ls_wR_factor_gt 0.1296
_refine_ls_wR_factor_ref 0.1544
_reflns_number_gt 3945
_reflns_number_total 5900
_reflns_threshold_expression >2sigma(I)
_cod_data_source_file b921033d.txt
_cod_data_source_block Complex4
_cod_depositor_comments
;
The following automatic conversions were performed:

'_symmetry_cell_setting' value 'Monoclinic' changed to 'monoclinic'
according to /home/saulius/struct/CIF-dictionaries/cif_core.dic
dictionary named 'cif_core.dic' version 2.4.2 from 2011-04-26.

Automatic conversion script
Id: cif_fix_values 1891 2012-01-12 08:04:46Z andrius 
;
_cod_original_sg_symbol_H-M P2(1)/c
_cod_database_code 7212162

loop_
_symmetry_equiv_pos_as_xyz
'x, y, z'
'-x, y+1/2, -z+1/2'
'-x, -y, -z'
'x, -y-1/2, z-1/2'

loop_
_atom_site_label
_atom_site_type_symbol
_atom_site_fract_x
_atom_site_fract_y
_atom_site_fract_z
_atom_site_U_iso_or_equiv
_atom_site_adp_type
_atom_site_occupancy
_atom_site_symmetry_multiplicity
_atom_site_calc_flag
_atom_site_refinement_flags
_atom_site_disorder_assembly
_atom_site_disorder_group
Hg Hg 0.38459(4) -0.07414(4) -0.075774(12) 0.04998(15) Uani 1 1 d . A .
Cl1 Cl 0.1419(3) -0.0476(3) -0.11411(9) 0.0620(7) Uani 1 1 d . . .
Cl2 Cl 0.5230(4) 0.1508(4) -0.05738(9) 0.0969(13) Uani 1 1 d . . .
S1 S 0.4560(2) -0.2439(3) -0.14938(7) 0.0440(5) Uani 1 1 d . . .
S2 S 0.3744(2) -0.3546(2) -0.04585(7) 0.0385(4) Uani 1 1 d . . .
O1 O 0.1468(5) -0.3858(6) -0.23737(18) 0.0366(12) Uani 1 1 d . . .
O2 O 0.0422(6) -0.5642(6) -0.0795(2) 0.0464(14) Uani 1 1 d . . .
N N -0.0216(6) -0.5632(7) -0.1844(2) 0.0348(14) Uani 1 1 d . . .
C1 C 0.0303(7) -0.4763(9) -0.2573(3) 0.0342(16) Uani 1 1 d . . .
H1A H 0.0547 -0.5855 -0.2634 0.041 Uiso 1 1 calc R . .
H1B H -0.0141 -0.4284 -0.2864 0.041 Uiso 1 1 calc R . .
C2 C 0.2429(7) -0.3627(8) -0.2635(2) 0.0282(14) Uani 1 1 d . A .
C3 C 0.2409(8) -0.4365(8) -0.3062(3) 0.0349(17) Uani 1 1 d . . .
H3A H 0.1729 -0.5073 -0.3187 0.042 Uiso 1 1 calc R . .
C4 C 0.3430(8) -0.4020(9) -0.3298(3) 0.0399(19) Uani 1 1 d . . .
H4A H 0.3428 -0.4511 -0.3583 0.048 Uiso 1 1 calc R . .
C5 C 0.4442(8) -0.2972(9) -0.3122(3) 0.0387(18) Uani 1 1 d . . .
H5A H 0.5117 -0.2766 -0.3285 0.046 Uiso 1 1 calc R . .
C6 C 0.4446(7) -0.2232(9) -0.2701(3) 0.0360(17) Uani 1 1 d . A .
H6A H 0.5122 -0.1510 -0.2583 0.043 Uiso 1 1 calc R . .
C7 C 0.3448(7) -0.2547(8) -0.2447(2) 0.0287(15) Uani 1 1 d . . .
C8 C 0.3415(7) -0.1677(7) -0.1995(2) 0.0342(17) Uani 1 1 d . A .
H8A H 0.2518 -0.1740 -0.1934 0.041 Uiso 1 1 calc R . .
H8B H 0.3614 -0.0554 -0.2034 0.041 Uiso 1 1 calc R . .
C9 C 0.4029(7) -0.4322(7) -0.1371(2) 0.027(3) Uani 0.67(2) 1 d PR A 1
H9A H 0.3647 -0.4844 -0.1663 0.033 Uiso 0.67(2) 1 d PR A 1
H9B H 0.4803 -0.4941 -0.1226 0.033 Uiso 0.67(2) 1 d PR A 1
C10 C 0.3007(16) -0.4386(16) -0.1055(5) 0.039(4) Uani 0.67(2) 1 d P A 1
H10A H 0.2733 -0.5487 -0.1024 0.047 Uiso 0.67(2) 1 calc PR A 1
H10B H 0.2225 -0.3770 -0.1194 0.047 Uiso 0.67(2) 1 calc PR A 1
C9' C 0.318(2) -0.416(2) -0.1390(8) 0.026(6) Uani 0.33(2) 1 d P A 2
H9'A H 0.2313 -0.3682 -0.1401 0.031 Uiso 0.33(2) 1 calc PR A 2
H9'B H 0.3098 -0.4985 -0.1629 0.031 Uiso 0.33(2) 1 calc PR A 2
C10' C 0.372(3) -0.490(3) -0.0901(9) 0.037(7) Uani 0.33(2) 1 d P A 2
H10C H 0.4621 -0.5295 -0.0891 0.044 Uiso 0.33(2) 1 calc PR A 2
H10D H 0.3169 -0.5806 -0.0854 0.044 Uiso 0.33(2) 1 calc PR A 2
C11 C 0.2184(7) -0.3600(9) -0.0252(3) 0.0375(17) Uani 1 1 d . A .
H11A H 0.2225 -0.2840 0.0002 0.045 Uiso 1 1 calc R . .
H11B H 0.1461 -0.3279 -0.0502 0.045 Uiso 1 1 calc R . .
C12 C 0.1905(7) -0.5235(9) -0.0086(3) 0.0334(16) Uani 1 1 d . . .
C13 C 0.2555(9) -0.5793(10) 0.0342(3) 0.047(2) Uani 1 1 d . A .
H13A H 0.3144 -0.5117 0.0534 0.057 Uiso 1 1 calc R . .
C14 C 0.2359(10) -0.7325(12) 0.0494(3) 0.059(3) Uani 1 1 d . . .
H14A H 0.2807 -0.7682 0.0783 0.071 Uiso 1 1 calc R A .
C15 C 0.1486(10) -0.8306(12) 0.0206(3) 0.058(3) Uani 1 1 d . A .
H15A H 0.1341 -0.9337 0.0306 0.070 Uiso 1 1 calc R . .
C16 C 0.0823(9) -0.7818(10) -0.0222(3) 0.049(2) Uani 1 1 d . . .
H16A H 0.0253 -0.8517 -0.0413 0.059 Uiso 1 1 calc R A .
C17 C 0.1009(8) -0.6264(9) -0.0369(3) 0.0368(17) Uani 1 1 d . A .
C18 C -0.0512(8) -0.6624(10) -0.1101(3) 0.0430(19) Uani 1 1 d . . .
H18A H -0.1251 -0.6920 -0.0956 0.052 Uiso 1 1 calc R . .
H18B H -0.0083 -0.7594 -0.1181 0.052 Uiso 1 1 calc R . .
C19 C -0.0986(7) -0.5639(8) -0.1524(3) 0.0358(17) Uani 1 1 d . . .
C20 C -0.2150(8) -0.4784(11) -0.1582(3) 0.0408(18) Uani 1 1 d . . .
H20A H -0.2681 -0.4831 -0.1359 0.049 Uiso 1 1 calc R . .
C21 C -0.2529(8) -0.3854(10) -0.1975(3) 0.043(2) Uani 1 1 d . . .
H21A H -0.3313 -0.3258 -0.2019 0.052 Uiso 1 1 calc R . .
C22 C -0.1740(8) -0.3821(9) -0.2296(3) 0.0395(19) Uani 1 1 d . . .
H22A H -0.1965 -0.3184 -0.2560 0.047 Uiso 1 1 calc R . .
C23 C -0.0598(7) -0.4745(9) -0.2226(3) 0.0348(17) Uani 1 1 d . . .
O1W O 0.2246(7) -0.7408(9) -0.1672(3) 0.074(2) Uani 1 1 d . . .
H1WA H 0.1389 -0.6862 -0.1767 0.111 Uiso 1 1 d R . .
H1WB H 0.2261 -0.8473 -0.1542 0.111 Uiso 1 1 d R . .

loop_
_atom_site_aniso_label
_atom_site_aniso_U_11
_atom_site_aniso_U_22
_atom_site_aniso_U_33
_atom_site_aniso_U_23
_atom_site_aniso_U_13
_atom_site_aniso_U_12
Hg 0.0606(3) 0.04026(19) 0.0448(2) -0.00412(14) 0.00010(16) -0.01179(15)
Cl1 0.0651(15) 0.0619(14) 0.0573(15) -0.0016(11) 0.0081(12) 0.0224(12)
Cl2 0.166(3) 0.0801(19) 0.0421(14) -0.0113(13) 0.0129(18) -0.078(2)
S1 0.0402(11) 0.0671(14) 0.0259(10) 0.0093(9) 0.0095(8) 0.0146(10)
S2 0.0451(12) 0.0418(10) 0.0325(10) 0.0014(8) 0.0170(9) 0.0011(9)
O1 0.032(3) 0.045(3) 0.032(3) -0.005(2) 0.007(2) -0.008(2)
O2 0.048(3) 0.051(3) 0.034(3) 0.002(3) -0.006(3) -0.013(3)
N 0.026(3) 0.034(3) 0.042(4) -0.008(3) 0.000(3) -0.002(2)
C1 0.032(4) 0.036(4) 0.034(4) -0.004(3) 0.005(3) 0.000(3)
C2 0.027(4) 0.032(3) 0.024(4) 0.004(3) 0.002(3) 0.005(3)
C3 0.042(4) 0.025(3) 0.039(4) 0.001(3) 0.010(3) 0.008(3)
C4 0.042(5) 0.036(4) 0.044(5) -0.003(3) 0.014(4) 0.016(3)
C5 0.036(4) 0.040(4) 0.042(5) 0.008(3) 0.013(4) 0.008(3)
C6 0.027(4) 0.038(4) 0.043(5) 0.011(3) 0.007(3) 0.008(3)
C7 0.023(4) 0.030(3) 0.032(4) 0.001(3) 0.001(3) 0.005(3)
C8 0.039(4) 0.028(3) 0.033(4) 0.005(3) 0.000(3) -0.001(3)
C9 0.031(8) 0.022(5) 0.029(6) 0.002(4) 0.005(5) 0.010(5)
C10 0.051(9) 0.030(6) 0.036(8) -0.005(6) 0.009(7) -0.003(6)
C9' 0.022(12) 0.035(11) 0.020(12) -0.001(9) 0.003(9) 0.018(9)
C10' 0.057(18) 0.029(12) 0.022(12) 0.000(9) 0.003(12) 0.012(12)
C11 0.032(4) 0.041(4) 0.037(4) -0.007(3) 0.003(3) 0.003(3)
C12 0.030(4) 0.043(4) 0.029(4) -0.005(3) 0.010(3) -0.002(3)
C13 0.049(5) 0.064(5) 0.029(4) -0.004(4) 0.007(4) -0.017(4)
C14 0.060(6) 0.076(7) 0.037(5) 0.019(5) -0.001(4) -0.008(5)
C15 0.063(6) 0.058(6) 0.054(6) 0.016(5) 0.010(5) -0.011(5)
C16 0.049(5) 0.052(5) 0.045(5) 0.002(4) 0.007(4) -0.010(4)
C17 0.040(4) 0.040(4) 0.032(4) 0.003(3) 0.010(3) 0.002(3)
C18 0.044(5) 0.047(5) 0.038(5) -0.006(4) 0.009(4) -0.011(4)
C19 0.029(4) 0.036(4) 0.039(4) -0.007(3) -0.001(3) -0.013(3)
C20 0.029(4) 0.059(5) 0.035(4) -0.009(4) 0.008(3) 0.002(4)
C21 0.027(4) 0.052(5) 0.051(5) -0.001(4) 0.005(4) 0.007(3)
C22 0.032(4) 0.036(4) 0.045(5) -0.004(3) -0.006(4) -0.002(3)
C23 0.023(4) 0.038(4) 0.041(4) -0.008(3) 0.002(3) -0.008(3)
O1W 0.072(5) 0.076(5) 0.073(5) -0.007(4) 0.009(4) 0.007(4)

loop_
_atom_type_symbol
_atom_type_description
_atom_type_scat_dispersion_real
_atom_type_scat_dispersion_imag
_atom_type_scat_source
C C 0.0033 0.0016 'International Tables Vol C Tables 4.2.6.8 and 6.1.1.4'
H H 0.0000 0.0000 'International Tables Vol C Tables 4.2.6.8 and 6.1.1.4'
Cl Cl 0.1484 0.1585 'International Tables Vol C Tables 4.2.6.8 and 6.1.1.4'
Hg Hg -2.3894 9.2266 'International Tables Vol C Tables 4.2.6.8 and 6.1.1.4'
N N 0.0061 0.0033 'International Tables Vol C Tables 4.2.6.8 and 6.1.1.4'
O O 0.0106 0.0060 'International Tables Vol C Tables 4.2.6.8 and 6.1.1.4'
S S 0.1246 0.1234 'International Tables Vol C Tables 4.2.6.8 and 6.1.1.4'

loop_
_geom_angle_atom_site_label_1
_geom_angle_atom_site_label_2
_geom_angle_atom_site_label_3
_geom_angle
Cl2 Hg S2 136.90(10)
Cl2 Hg Cl1 121.81(12)
S2 Hg Cl1 97.61(8)
Cl2 Hg S1 110.17(10)
S2 Hg S1 80.29(6)
Cl1 Hg S1 94.88(7)
C9 S1 C8 108.1(3)
C9 S1 C9' 24.1(6)
C8 S1 C9' 90.7(7)
C9 S1 Hg 99.2(2)
C8 S1 Hg 102.8(2)
C9' S1 Hg 87.2(6)
C10' S2 C11 110.7(11)
C10' S2 C10 28.0(9)
C11 S2 C10 94.7(5)
C10' S2 Hg 110.2(9)
C11 S2 Hg 103.8(3)
C10 S2 Hg 93.4(4)
C2 O1 C1 118.4(5)
C17 O2 C18 118.1(6)
C23 N C19 118.3(7)
O1 C1 C23 106.9(6)
O1 C2 C3 123.6(6)
O1 C2 C7 115.4(6)
C3 C2 C7 120.9(7)
C2 C3 C4 118.4(7)
C5 C4 C3 121.9(8)
C4 C5 C6 119.3(8)
C5 C6 C7 121.1(7)
C6 C7 C2 118.4(7)
C6 C7 C8 121.1(6)
C2 C7 C8 120.4(6)
C7 C8 S1 114.8(4)
C10 C9 S1 116.1(6)
C9 C10 S2 110.5(8)
C10' C9' S1 106.2(17)
C9' C10' S2 112.6(18)
C12 C11 S2 111.6(5)
C13 C12 C17 118.2(7)
C13 C12 C11 121.0(7)
C17 C12 C11 120.8(7)
C12 C13 C14 122.1(8)
C15 C14 C13 118.2(8)
C16 C15 C14 122.1(9)
C15 C16 C17 119.3(8)
O2 C17 C16 124.8(7)
O2 C17 C12 115.0(7)
C16 C17 C12 120.0(7)
O2 C18 C19 105.9(6)
N C19 C20 121.8(7)
N C19 C18 116.4(7)
C20 C19 C18 121.8(8)
C19 C20 C21 119.5(8)
C22 C21 C20 118.8(8)
C21 C22 C23 119.2(8)
N C23 C22 122.3(8)
N C23 C1 116.4(7)
C22 C23 C1 121.3(8)

loop_
_geom_bond_atom_site_label_1
_geom_bond_atom_site_label_2
_geom_bond_distance
Hg Cl2 2.348(2)
Hg S2 2.508(2)
Hg Cl1 2.524(3)
Hg S1 2.793(2)
S1 C9 1.724(6)
S1 C8 1.802(6)
S1 C9' 2.08(2)
S2 C10' 1.72(2)
S2 C11 1.815(8)
S2 C10 1.895(13)
O1 C2 1.373(9)
O1 C1 1.434(9)
O2 C17 1.374(9)
O2 C18 1.432(9)
N C23 1.332(10)
N C19 1.338(11)
C1 C23 1.501(11)
C2 C3 1.390(10)
C2 C7 1.405(9)
C3 C4 1.391(12)
C4 C5 1.375(11)
C5 C6 1.378(11)
C6 C7 1.400(10)
C7 C8 1.517(9)
C9 C10 1.526(16)
C9' C10' 1.56(3)
C11 C12 1.494(11)
C12 C13 1.378(11)
C12 C17 1.402(11)
C13 C14 1.381(12)
C14 C15 1.371(13)
C15 C16 1.364(12)
C16 C17 1.391(11)
C18 C19 1.485(11)
C19 C20 1.369(11)
C20 C21 1.378(12)
C21 C22 1.353(12)
C22 C23 1.381(11)
